data_7214568
loop_
_publ_author_name
'Jana, Arpita'
'Weyherm\"uller, Thomas'
'Mohanta, Sasankasekhar'

_publ_section_title
;
 Metal complex analogues of crown ethers as the preorganized motif to
 stabilize aquated proton in solid state
;
_journal_issue 20
_journal_name_full CrystEngComm
_journal_page_first 4099
_journal_paper_doi 10.1039/c3ce27075k
_journal_volume 15
_journal_year 2013
_chemical_formula_sum 'C80 H98 Cl2 Cu4 N8 O28'
_chemical_formula_weight 1944.72
_chemical_name_systematic
;
?
;
_space_group_IT_number 14
_symmetry_cell_setting monoclinic
_symmetry_space_group_name_Hall '-P 2ybc'
_symmetry_space_group_name_H-M 'P 1 21/c 1'
_atom_sites_solution_hydrogens geom
_atom_sites_solution_primary direct
_atom_sites_solution_secondary difmap
_audit_creation_method SHELXL-97
_cell_angle_alpha 90.00
_cell_angle_beta 120.633(3)
_cell_angle_gamma 90.00
_cell_formula_units_Z 4
_cell_length_a 13.8039(7)
_cell_length_b 44.740(2)
_cell_length_c 15.9315(7)
_cell_measurement_reflns_used 9969
_cell_measurement_temperature 296(2)
_cell_measurement_theta_max 23.51
_cell_measurement_theta_min 2.42
_cell_volume 8466.0(7)
_computing_cell_refinement 'Bruker SAINT'
_computing_data_collection 'Bruker APEX2'
_computing_data_reduction 'Bruker SAINT'
_computing_molecular_graphics 'Bruker SHELXTL'
_computing_publication_material 'Bruker SHELXTL'
_computing_structure_refinement 'SHELXL-97 (Sheldrick, 2008)'
_computing_structure_solution 'SHELXS-97 (Sheldrick, 2008)'
_diffrn_ambient_temperature 296(2)
_diffrn_measured_fraction_theta_full 0.992
_diffrn_measured_fraction_theta_max 0.992
_diffrn_measurement_device_type 'Bruker APEX-II CCD'
_diffrn_measurement_method '\f and \w scans'
_diffrn_radiation_monochromator graphite
_diffrn_radiation_source 'fine-focus sealed tube'
_diffrn_radiation_type MoK\a
_diffrn_radiation_wavelength 0.71073
_diffrn_reflns_av_R_equivalents 0.0582
_diffrn_reflns_av_sigmaI/netI 0.0500
_diffrn_reflns_limit_h_max 17
_diffrn_reflns_limit_h_min -17
_diffrn_reflns_limit_k_max 55
_diffrn_reflns_limit_k_min -56
_diffrn_reflns_limit_l_max 20
_diffrn_reflns_limit_l_min -19
_diffrn_reflns_number 103992
_diffrn_reflns_theta_full 26.72
_diffrn_reflns_theta_max 26.72
_diffrn_reflns_theta_min 1.55
_exptl_absorpt_coefficient_mu 1.140
_exptl_absorpt_correction_T_max 0.9143
_exptl_absorpt_correction_T_min 0.8753
_exptl_absorpt_correction_type multi-scan
_exptl_absorpt_process_details 'SADABS (Sheldrick, 2008)'
_exptl_crystal_colour red
_exptl_crystal_density_diffrn 1.526
_exptl_crystal_density_method 'not measured'
_exptl_crystal_description Cubic
_exptl_crystal_F_000 4032
_exptl_crystal_size_max 0.12
_exptl_crystal_size_mid 0.10
_exptl_crystal_size_min 0.08
_refine_diff_density_max 0.493
_refine_diff_density_min -0.402
_refine_diff_density_rms 0.060
_refine_ls_extinction_method none
_refine_ls_goodness_of_fit_ref 1.045
_refine_ls_hydrogen_treatment mixed
_refine_ls_matrix_type full
_refine_ls_number_parameters 1123
_refine_ls_number_reflns 17824
_refine_ls_number_restraints 78
_refine_ls_restrained_S_all 1.050
_refine_ls_R_factor_all 0.0962
_refine_ls_R_factor_gt 0.0513
_refine_ls_shift/su_max 0.005
_refine_ls_shift/su_mean 0.000
_refine_ls_structure_factor_coef Fsqd
_refine_ls_weighting_details 'calc w=1/[\s^2^(Fo^2^)+(0.0451P)^2^+6.2014P] where P=(Fo^2^+2Fc^2^)/3'
_refine_ls_weighting_scheme calc
_refine_ls_wR_factor_gt 0.1115
_refine_ls_wR_factor_ref 0.1282
_reflns_number_gt 11278
_reflns_number_total 17824
_reflns_threshold_expression >2sigma(I)
_cod_data_source_file c3ce27075k.txt
_cod_data_source_block 3
_cod_depositor_comments
;
The following automatic conversions were performed:

'_symmetry_cell_setting' value 'Monoclinic' changed to 'monoclinic'
according to
/usr/data/users/saulius/automatic-downloads/retrospective/RSC/lib/dictionaries/cif_core.dic
dictionary named 'cif_core.dic' version 2.4.2 from
2011-04-26.

'_exptl_absorpt_correction_type' value 'Multi-scan'
changed to 'multi-scan' according to
/usr/data/users/saulius/automatic-downloads/retrospective/RSC/lib/dictionaries/cif_core.dic
dictionary named 'cif_core.dic' version 2.4.2 from 2011-04-26.

Automatic conversion script
Id: cif_fix_values 2281 2013-09-26 08:29:07Z andrius 
;
_cod_original_sg_symbol_H-M 'P2(1)/c '
_cod_database_code 7214568

loop_
_symmetry_equiv_pos_as_xyz
'x, y, z'
'-x, y+1/2, -z+1/2'
'-x, -y, -z'
'x, -y-1/2, z-1/2'

loop_
_atom_site_label
_atom_site_type_symbol
_atom_site_fract_x
_atom_site_fract_y
_atom_site_fract_z
_atom_site_U_iso_or_equiv
_atom_site_adp_type
_atom_site_occupancy
_atom_site_symmetry_multiplicity
_atom_site_calc_flag
_atom_site_refinement_flags
_atom_site_disorder_assembly
_atom_site_disorder_group
C1 C -0.1674(3) 1.03447(7) 0.6016(2) 0.0412(8) Uani 1 1 d . . .
C2 C -0.2573(3) 1.02079(8) 0.6064(3) 0.0495(9) Uani 1 1 d . . .
C3 C -0.3484(3) 1.03728(9) 0.5940(3) 0.0578(10) Uani 1 1 d . . .
H3 H -0.4063 1.0279 0.5977 0.069 Uiso 1 1 calc R . .
C4 C -0.3540(3) 1.06783(10) 0.5760(3) 0.0643(11) Uani 1 1 d . . .
H4 H -0.4158 1.0788 0.5669 0.077 Uiso 1 1 calc R . .
C5 C -0.2695(3) 1.08147(9) 0.5716(3) 0.0558(10) Uani 1 1 d . . .
H5 H -0.2739 1.1019 0.5597 0.067 Uiso 1 1 calc R . .
C6 C -0.1744(3) 1.06539(7) 0.5848(2) 0.0448(8) Uani 1 1 d . . .
C7 C -0.0868(3) 1.08205(7) 0.5833(2) 0.0480(9) Uani 1 1 d . . .
H6 H -0.0956 1.1027 0.5763 0.058 Uiso 1 1 calc R . .
C8 C 0.0900(3) 1.09055(8) 0.5945(3) 0.0545(9) Uani 1 1 d . . .
H8A H 0.1438 1.0959 0.6615 0.065 Uiso 1 1 calc R . .
H8B H 0.0563 1.1087 0.5580 0.065 Uiso 1 1 calc R . .
C9 C 0.1483(3) 1.07375(7) 0.5503(3) 0.0535(9) Uani 1 1 d . . .
H9A H 0.1033 1.0745 0.4797 0.064 Uiso 1 1 calc R . .
H9B H 0.2210 1.0827 0.5708 0.064 Uiso 1 1 calc R . .
C10 C 0.2499(3) 1.02791(8) 0.6009(3) 0.0494(9) Uani 1 1 d . . .
H10 H 0.3050 1.0382 0.5954 0.059 Uiso 1 1 calc R . .
C11 C 0.2707(3) 0.99707(8) 0.6279(2) 0.0470(9) Uani 1 1 d . . .
C12 C 0.3747(3) 0.98520(10) 0.6473(3) 0.0612(10) Uani 1 1 d . . .
H12 H 0.4274 0.9977 0.6454 0.073 Uiso 1 1 calc R . .
C13 C 0.3993(3) 0.95585(10) 0.6688(3) 0.0670(12) Uani 1 1 d . . .
H13 H 0.4682 0.9484 0.6811 0.080 Uiso 1 1 calc R . .
C14 C 0.3217(3) 0.93698(9) 0.6724(3) 0.0592(10) Uani 1 1 d . . .
H14 H 0.3385 0.9168 0.6868 0.071 Uiso 1 1 calc R . .
C15 C 0.2201(3) 0.94795(8) 0.6550(2) 0.0480(9) Uani 1 1 d . . .
C16 C 0.1913(3) 0.97837(7) 0.6323(2) 0.0422(8) Uani 1 1 d . . .
C17 C -0.3310(4) 0.97424(10) 0.6232(3) 0.0721(12) Uani 1 1 d . . .
H17A H -0.4010 0.9775 0.5623 0.087 Uiso 1 1 calc R . .
H17B H -0.3413 0.9806 0.6764 0.087 Uiso 1 1 calc R . .
C18 C -0.3007(4) 0.94224(10) 0.6341(4) 0.0863(15) Uani 1 1 d . . .
H18A H -0.2336 0.9390 0.6960 0.129 Uiso 1 1 calc R . .
H18B H -0.2876 0.9363 0.5827 0.129 Uiso 1 1 calc R . .
H18C H -0.3611 0.9306 0.6305 0.129 Uiso 1 1 calc R . .
C19 C 0.1601(4) 0.90046(8) 0.6819(3) 0.0700(12) Uani 1 1 d . . .
H19A H 0.2305 0.8983 0.7433 0.084 Uiso 1 1 calc R . .
H19B H 0.1667 0.8899 0.6318 0.084 Uiso 1 1 calc R . .
C20 C 0.0665(4) 0.88760(9) 0.6907(3) 0.0807(14) Uani 1 1 d . . .
H20B H -0.0023 0.8889 0.6289 0.121 Uiso 1 1 calc R . .
H20A H 0.0586 0.8986 0.7387 0.121 Uiso 1 1 calc R . .
H20C H 0.0826 0.8670 0.7102 0.121 Uiso 1 1 calc R . .
C21 C -0.1650(3) 0.96138(8) 0.8997(2) 0.0451(8) Uani 1 1 d . . .
C22 C -0.1699(3) 0.92992(8) 0.9081(3) 0.0520(9) Uani 1 1 d . . .
C23 C -0.2593(4) 0.91665(9) 0.9085(3) 0.0654(11) Uani 1 1 d . . .
H23 H -0.2609 0.8960 0.9141 0.078 Uiso 1 1 calc R . .
C24 C -0.3471(4) 0.93369(11) 0.9006(3) 0.0732(13) Uani 1 1 d . . .
H24 H -0.4071 0.9245 0.9012 0.088 Uiso 1 1 calc R . .
C25 C -0.3460(3) 0.96373(10) 0.8920(3) 0.0621(11) Uani 1 1 d . . .
H25 H -0.4058 0.9750 0.8861 0.075 Uiso 1 1 calc R . .
C26 C -0.2553(3) 0.97817(8) 0.8920(2) 0.0476(9) Uani 1 1 d . . .
C27 C -0.2562(3) 1.01056(9) 0.8891(2) 0.0500(9) Uani 1 1 d . . .
H27 H -0.3167 1.0203 0.8875 0.060 Uiso 1 1 calc R . .
C28 C -0.1849(3) 1.05951(8) 0.8948(3) 0.0566(10) Uani 1 1 d . . .
H28A H -0.1390 1.0659 0.9621 0.068 Uiso 1 1 calc R . .
H28B H -0.2617 1.0661 0.8706 0.068 Uiso 1 1 calc R . .
C29 C -0.1408(3) 1.07277(8) 0.8340(3) 0.0605(10) Uani 1 1 d . . .
H29A H -0.1985 1.0722 0.7654 0.073 Uiso 1 1 calc R . .
H29B H -0.1192 1.0934 0.8524 0.073 Uiso 1 1 calc R . .
C30 C 0.0362(3) 1.06695(9) 0.8420(3) 0.0577(10) Uani 1 1 d . . .
H30 H 0.0306 1.0873 0.8283 0.069 Uiso 1 1 calc R . .
C31 C 0.1321(3) 1.05161(9) 0.8514(3) 0.0540(10) Uani 1 1 d . . .
C32 C 0.2123(4) 1.06876(11) 0.8418(3) 0.0773(14) Uani 1 1 d . . .
H32 H 0.2019 1.0893 0.8321 0.093 Uiso 1 1 calc R . .
C33 C 0.3035(4) 1.05596(14) 0.8465(3) 0.0893(16) Uani 1 1 d . . .
H33 H 0.3545 1.0676 0.8389 0.107 Uiso 1 1 calc R . .
C34 C 0.3210(4) 1.02553(14) 0.8627(3) 0.0809(15) Uani 1 1 d . . .
H34 H 0.3831 1.0166 0.8649 0.097 Uiso 1 1 calc R . .
C35 C 0.2465(3) 1.00829(10) 0.8757(3) 0.0604(11) Uani 1 1 d . . .
C36 C 0.1488(3) 1.02073(9) 0.8694(2) 0.0507(9) Uani 1 1 d . . .
C37 C -0.0685(4) 0.88405(8) 0.9344(3) 0.0726(12) Uani 1 1 d . . .
H37A H -0.1341 0.8736 0.8841 0.087 Uiso 1 1 calc R . .
H37B H -0.0627 0.8802 0.9967 0.087 Uiso 1 1 calc R . .
C38 C 0.0354(4) 0.87323(9) 0.9363(4) 0.0953(16) Uani 1 1 d . . .
H38A H 0.0990 0.8848 0.9825 0.143 Uiso 1 1 calc R . .
H38B H 0.0260 0.8754 0.8726 0.143 Uiso 1 1 calc R . .
H38C H 0.0477 0.8526 0.9550 0.143 Uiso 1 1 calc R . .
C39 C 0.3619(4) 0.96435(13) 0.9197(4) 0.0873(16) Uani 1 1 d . . .
H39A H 0.4247 0.9756 0.9703 0.105 Uiso 1 1 calc R . .
H39B H 0.3700 0.9636 0.8627 0.105 Uiso 1 1 calc R . .
C40 C 0.3606(4) 0.93350(13) 0.9545(4) 0.110(2) Uani 1 1 d . . .
H40A H 0.2971 0.9228 0.9045 0.164 Uiso 1 1 calc R . .
H40B H 0.3550 0.9345 1.0121 0.164 Uiso 1 1 calc R . .
H40C H 0.4288 0.9233 0.9693 0.164 Uiso 1 1 calc R . .
C41 C 0.6672(3) 0.78601(8) 0.4033(2) 0.0432(8) Uani 1 1 d . . .
C42 C 0.7592(3) 0.77239(8) 0.4016(3) 0.0521(9) Uani 1 1 d . . .
C43 C 0.8442(3) 0.78932(10) 0.4038(3) 0.0649(11) Uani 1 1 d . . .
H43 H 0.9031 0.7799 0.4019 0.078 Uiso 1 1 calc R . .
C44 C 0.8420(4) 0.82006(10) 0.4088(3) 0.0727(12) Uani 1 1 d . . .
H44 H 0.8999 0.8313 0.4109 0.087 Uiso 1 1 calc R . .
C45 C 0.7558(4) 0.83393(9) 0.4106(3) 0.0656(11) Uani 1 1 d . . .
H45 H 0.7554 0.8547 0.4141 0.079 Uiso 1 1 calc R . .
C46 C 0.6665(3) 0.81752(8) 0.4072(3) 0.0492(9) Uani 1 1 d . . .
C47 C 0.5775(3) 0.83394(8) 0.4059(3) 0.0517(9) Uani 1 1 d . . .
H47 H 0.5821 0.8547 0.4054 0.062 Uiso 1 1 calc R . .
C48 C 0.4019(3) 0.84250(8) 0.3979(3) 0.0571(10) Uani 1 1 d . . .
H48A H 0.3461 0.8460 0.3299 0.068 Uiso 1 1 calc R . .
H48B H 0.4333 0.8616 0.4285 0.068 Uiso 1 1 calc R . .
C49 C 0.3483(3) 0.82725(8) 0.4487(3) 0.0557(10) Uani 1 1 d . . .
H49A H 0.3942 0.8302 0.5186 0.067 Uiso 1 1 calc R . .
H49B H 0.2743 0.8356 0.4266 0.067 Uiso 1 1 calc R . .
C50 C 0.2542(3) 0.78040(8) 0.4138(3) 0.0487(9) Uani 1 1 d . . .
H50 H 0.1963 0.7910 0.4141 0.058 Uiso 1 1 calc R . .
C51 C 0.2405(3) 0.74883(8) 0.4005(2) 0.0464(8) Uani 1 1 d . . .
C52 C 0.1416(3) 0.73631(9) 0.3897(3) 0.0606(10) Uani 1 1 d . . .
H52 H 0.0863 0.7489 0.3867 0.073 Uiso 1 1 calc R . .
C53 C 0.1246(3) 0.70648(10) 0.3835(3) 0.0692(12) Uani 1 1 d . . .
H53 H 0.0589 0.6987 0.3774 0.083 Uiso 1 1 calc R . .
C54 C 0.2064(3) 0.68747(9) 0.3863(3) 0.0613(11) Uani 1 1 d . . .
H54 H 0.1955 0.6669 0.3828 0.074 Uiso 1 1 calc R . .
C55 C 0.3032(3) 0.69902(8) 0.3943(2) 0.0481(9) Uani 1 1 d . . .
C56 C 0.3240(3) 0.73008(7) 0.4023(2) 0.0416(8) Uani 1 1 d . . .
C57 C 0.8473(4) 0.72565(10) 0.4086(3) 0.0718(12) Uani 1 1 d . . .
H57A H 0.9163 0.7320 0.4663 0.086 Uiso 1 1 calc R . .
H57B H 0.8548 0.7290 0.3520 0.086 Uiso 1 1 calc R . .
C58 C 0.8260(4) 0.69361(11) 0.4163(4) 0.0976(17) Uani 1 1 d . . .
H58A H 0.8230 0.6904 0.4745 0.146 Uiso 1 1 calc R . .
H58B H 0.8856 0.6818 0.4189 0.146 Uiso 1 1 calc R . .
H58C H 0.7556 0.6878 0.3604 0.146 Uiso 1 1 calc R . .
C59 C 0.3748(4) 0.65084(8) 0.3894(4) 0.0752(13) Uani 1 1 d . . .
H59A H 0.3026 0.6457 0.3330 0.090 Uiso 1 1 calc R . .
H59B H 0.3777 0.6429 0.4472 0.090 Uiso 1 1 calc R . .
C60 C 0.4684(4) 0.63805(10) 0.3791(4) 0.1001(18) Uani 1 1 d . . .
H60A H 0.4687 0.6473 0.3248 0.150 Uiso 1 1 calc R . .
H60B H 0.4576 0.6169 0.3681 0.150 Uiso 1 1 calc R . .
H60C H 0.5391 0.6417 0.4377 0.150 Uiso 1 1 calc R . .
C61 C 0.6909(3) 0.78620(9) 0.6381(2) 0.0497(9) Uani 1 1 d . . .
C62 C 0.7093(3) 0.81744(9) 0.6506(3) 0.0546(10) Uani 1 1 d . . .
C63 C 0.8062(4) 0.82993(11) 0.6613(3) 0.0740(13) Uani 1 1 d . . .
H63 H 0.8169 0.8505 0.6691 0.089 Uiso 1 1 calc R . .
C64 C 0.8879(4) 0.81201(13) 0.6606(3) 0.0858(15) Uani 1 1 d . . .
H64 H 0.9527 0.8207 0.6673 0.103 Uiso 1 1 calc R . .
C65 C 0.8739(4) 0.78192(12) 0.6502(3) 0.0754(13) Uani 1 1 d . . .
H65 H 0.9297 0.7701 0.6509 0.090 Uiso 1 1 calc R . .
C66 C 0.7753(3) 0.76838(10) 0.6385(3) 0.0575(10) Uani 1 1 d . . .
C67 C 0.7652(3) 0.73635(10) 0.6246(3) 0.0622(11) Uani 1 1 d . . .
H67 H 0.8227 0.7264 0.6218 0.075 Uiso 1 1 calc R . .
C68 C 0.6794(4) 0.68829(9) 0.5974(3) 0.0731(12) Uani 1 1 d . . .
H68A H 0.7545 0.6807 0.6194 0.088 Uiso 1 1 calc R . .
H68B H 0.6325 0.6843 0.5281 0.088 Uiso 1 1 calc R . .
C69 C 0.6313(4) 0.67344(9) 0.6523(3) 0.0749(13) Uani 1 1 d . . .
H69A H 0.6046 0.6536 0.6264 0.090 Uiso 1 1 calc R . .
H69B H 0.6886 0.6716 0.7207 0.090 Uiso 1 1 calc R . .
C70 C 0.4566(4) 0.68009(9) 0.6472(3) 0.0651(11) Uani 1 1 d . . .
H70 H 0.4574 0.6594 0.6534 0.078 Uiso 1 1 calc R . .
C71 C 0.3651(4) 0.69577(9) 0.6448(3) 0.0601(10) Uani 1 1 d . . .
C72 C 0.2794(4) 0.67863(11) 0.6473(3) 0.0774(14) Uani 1 1 d . . .
H72 H 0.2839 0.6579 0.6482 0.093 Uiso 1 1 calc R . .
C73 C 0.1930(4) 0.69161(13) 0.6485(3) 0.0868(16) Uani 1 1 d . . .
H73 H 0.1386 0.6799 0.6505 0.104 Uiso 1 1 calc R . .
C74 C 0.1838(4) 0.72285(12) 0.6466(3) 0.0780(14) Uani 1 1 d . . .
H74 H 0.1245 0.7319 0.6489 0.094 Uiso 1 1 calc R . .
C75 C 0.2634(3) 0.74010(10) 0.6413(3) 0.0608(10) Uani 1 1 d . . .
C76 C 0.3567(3) 0.72711(9) 0.6403(2) 0.0526(9) Uani 1 1 d . . .
C77 C 0.6356(4) 0.86448(9) 0.6639(4) 0.0798(14) Uani 1 1 d . . .
H77A H 0.6348 0.8736 0.6083 0.096 Uiso 1 1 calc R . .
H77B H 0.7062 0.8695 0.7222 0.096 Uiso 1 1 calc R . .
C78 C 0.5392(5) 0.87574(10) 0.6723(4) 0.0953(17) Uani 1 1 d . . .
H78A H 0.4700 0.8720 0.6125 0.143 Uiso 1 1 calc R . .
H78B H 0.5476 0.8968 0.6850 0.143 Uiso 1 1 calc R . .
H78C H 0.5379 0.8656 0.7249 0.143 Uiso 1 1 calc R . .
C79 C 0.1661(4) 0.78588(12) 0.6265(3) 0.0807(14) Uani 1 1 d . . .
H79A H 0.1614 0.7828 0.6846 0.097 Uiso 1 1 calc R . .
H79B H 0.0977 0.7783 0.5708 0.097 Uiso 1 1 calc R . .
C80 C 0.1791(4) 0.81845(12) 0.6132(4) 0.1010(17) Uani 1 1 d . . .
H80A H 0.2448 0.8260 0.6701 0.152 Uiso 1 1 calc R . .
H80B H 0.1138 0.8291 0.6038 0.152 Uiso 1 1 calc R . .
H80C H 0.1868 0.8212 0.5571 0.152 Uiso 1 1 calc R . .
Cl1 Cl 0.50912(8) 0.91050(2) 0.27225(9) 0.0650(3) Uani 1 1 d . . .
Cl2 Cl 1.0057(5) 0.84272(12) 0.2614(6) 0.0696(9) Uani 0.709(4) 1 d PDU A 1
O21 O 1.0598(5) 0.84103(13) 0.3666(4) 0.1165(17) Uani 0.709(4) 1 d PDU A 1
O22 O 0.9027(6) 0.85792(19) 0.2299(6) 0.102(2) Uani 0.709(4) 1 d PDU A 1
O23 O 1.0815(5) 0.85892(15) 0.2429(5) 0.105(2) Uani 0.709(4) 1 d PDU A 1
O24 O 0.9871(5) 0.81397(12) 0.2214(5) 0.105(2) Uani 0.709(4) 1 d PDU A 1
Cl2' Cl 0.9949(12) 0.8438(3) 0.2474(16) 0.0696(9) Uani 0.291(4) 1 d PDU A 2
O21' O 0.9502(10) 0.8455(3) 0.1444(8) 0.1165(17) Uani 0.291(4) 1 d PDU A 2
O22' O 0.9211(16) 0.8608(5) 0.2655(17) 0.102(2) Uani 0.291(4) 1 d PDU A 2
O23' O 1.1049(13) 0.8560(4) 0.2922(11) 0.105(2) Uani 0.291(4) 1 d PDU A 2
O24' O 1.0013(15) 0.8142(3) 0.2772(11) 0.105(2) Uani 0.291(4) 1 d PDU A 2
Cu1 Cu 0.04046(3) 1.028630(9) 0.59957(3) 0.04191(11) Uani 1 1 d . . .
Cu2 Cu -0.05086(3) 1.013832(9) 0.88330(3) 0.04487(12) Uani 1 1 d . . .
Cu3 Cu 0.46321(3) 0.780757(9) 0.41337(3) 0.04244(12) Uani 1 1 d . . .
Cu4 Cu 0.55703(4) 0.734080(10) 0.62631(3) 0.05025(13) Uani 1 1 d . . .
N1 N 0.0027(2) 1.07089(6) 0.5907(2) 0.0443(7) Uani 1 1 d . . .
N2 N 0.1627(2) 1.04261(6) 0.5838(2) 0.0453(7) Uani 1 1 d . . .
N3 N -0.1811(2) 1.02675(6) 0.8885(2) 0.0467(7) Uani 1 1 d . . .
N4 N -0.0428(3) 1.05514(6) 0.8509(2) 0.0503(7) Uani 1 1 d . . .
N6 N 0.3388(2) 0.79538(6) 0.4256(2) 0.0479(7) Uani 1 1 d . . .
N5 N 0.4917(3) 0.82281(6) 0.4054(2) 0.0472(7) Uani 1 1 d . . .
N7 N 0.6836(3) 0.72069(7) 0.6159(2) 0.0578(8) Uani 1 1 d . . .
N8 N 0.5375(3) 0.69185(7) 0.6417(2) 0.0590(8) Uani 1 1 d . . .
O1 O -0.08432(18) 1.01725(5) 0.61348(16) 0.0445(5) Uani 1 1 d . . .
O2 O 0.09067(19) 0.98743(5) 0.61451(17) 0.0475(6) Uani 1 1 d . . .
O3 O -0.2433(2) 0.99085(6) 0.6241(2) 0.0612(7) Uani 1 1 d . . .
O4 O 0.1377(2) 0.93109(5) 0.65731(19) 0.0581(7) Uani 1 1 d . . .
O5 O -0.0751(2) 0.97271(5) 0.90307(18) 0.0531(6) Uani 1 1 d . . .
O6 O 0.08128(19) 1.00305(5) 0.88140(17) 0.0507(6) Uani 1 1 d . . .
O7 O -0.0792(2) 0.91518(5) 0.9149(2) 0.0664(7) Uani 1 1 d . . .
O8 O 0.2588(2) 0.97820(7) 0.8960(2) 0.0729(8) Uani 1 1 d . . .
O9 O 0.58883(18) 0.76865(5) 0.40108(17) 0.0449(6) Uani 1 1 d . . .
O10 O 0.42069(19) 0.73963(5) 0.41326(18) 0.0485(6) Uani 1 1 d . . .
O11 O 0.7542(2) 0.74192(6) 0.3996(2) 0.0629(7) Uani 1 1 d . . .
O12 O 0.3884(2) 0.68229(5) 0.39688(19) 0.0595(7) Uani 1 1 d . . .
O13 O 0.5946(2) 0.77566(5) 0.62519(19) 0.0554(6) Uani 1 1 d . . .
O14 O 0.4297(2) 0.74516(5) 0.63563(17) 0.0532(6) Uani 1 1 d . . .
O15 O 0.6249(2) 0.83299(6) 0.6518(2) 0.0638(7) Uani 1 1 d . . .
O16 O 0.2611(2) 0.77058(7) 0.6355(2) 0.0705(8) Uani 1 1 d . . .
O17 O 0.5852(3) 0.89558(8) 0.2521(3) 0.1158(13) Uani 1 1 d . . .
O18 O 0.4880(3) 0.93971(7) 0.2351(3) 0.1059(12) Uani 1 1 d . . .
O19 O 0.5660(3) 0.91188(8) 0.3781(3) 0.1026(11) Uani 1 1 d . . .
O20 O 0.4090(3) 0.89432(7) 0.2408(3) 0.0993(11) Uani 1 1 d . . .
O1W O -0.0397(2) 0.96110(5) 0.66397(17) 0.0537(6) Uani 1 1 d D . .
H1WB H 0.0171 0.9634 0.6625 0.081 Uiso 1 1 d RD . .
H1WC H 0.0053 0.9549 0.7440 0.081 Uiso 1 1 d R . .
H1WA H -0.0688 0.9769 0.6589 0.081 Uiso 1 1 d RD . .
O2W O 0.0509(2) 0.94497(6) 0.83674(18) 0.0623(7) Uani 1 1 d D . .
H2WB H 0.0989 0.9574 0.8536 0.093 Uiso 1 1 d RD . .
H2WA H 0.0089 0.9490 0.8563 0.093 Uiso 1 1 d RD . .
O3W O 0.5518(2) 0.78818(5) 0.86485(18) 0.0546(6) Uani 1 1 d D . .
H3WB H 0.4967 0.7857 0.8676 0.082 Uiso 1 1 d RD . .
H3WA H 0.5896 0.7735 0.8749 0.082 Uiso 1 1 d RD . .
H3WC H 0.5262 0.7955 0.7961 0.082 Uiso 1 1 d R . .
O4W O 0.4677(2) 0.80191(6) 0.69274(18) 0.0613(7) Uani 1 1 d D . .
H4WA H 0.5086 0.7998 0.6712 0.092 Uiso 1 1 d RD . .
H4WB H 0.4312 0.7873 0.6672 0.092 Uiso 1 1 d RD . .

loop_
_atom_site_aniso_label
_atom_site_aniso_U_11
_atom_site_aniso_U_22
_atom_site_aniso_U_33
_atom_site_aniso_U_23
_atom_site_aniso_U_13
_atom_site_aniso_U_12
C1 0.043(2) 0.0433(19) 0.0360(18) 0.0001(15) 0.0191(15) 0.0060(16)
C2 0.046(2) 0.051(2) 0.049(2) 0.0030(17) 0.0227(18) 0.0028(17)
C3 0.045(2) 0.071(3) 0.062(2) -0.003(2) 0.0306(19) 0.0048(19)
C4 0.055(3) 0.076(3) 0.062(3) 0.003(2) 0.029(2) 0.022(2)
C5 0.064(3) 0.052(2) 0.051(2) 0.0032(18) 0.029(2) 0.021(2)
C6 0.054(2) 0.044(2) 0.0390(19) 0.0001(15) 0.0252(17) 0.0071(17)
C7 0.064(2) 0.0346(18) 0.044(2) 0.0029(15) 0.0258(18) 0.0094(17)
C8 0.064(2) 0.038(2) 0.064(2) 0.0015(17) 0.034(2) -0.0047(18)
C9 0.056(2) 0.043(2) 0.065(2) 0.0048(18) 0.033(2) -0.0062(17)
C10 0.046(2) 0.051(2) 0.051(2) -0.0023(17) 0.0246(18) -0.0046(17)
C11 0.040(2) 0.056(2) 0.0386(19) -0.0002(16) 0.0157(16) 0.0079(17)
C12 0.047(2) 0.074(3) 0.059(2) -0.007(2) 0.024(2) 0.003(2)
C13 0.048(2) 0.072(3) 0.071(3) -0.004(2) 0.022(2) 0.018(2)
C14 0.061(3) 0.052(2) 0.056(2) 0.0024(18) 0.024(2) 0.024(2)
C15 0.054(2) 0.046(2) 0.0378(19) 0.0021(15) 0.0193(17) 0.0104(18)
C16 0.044(2) 0.0432(19) 0.0341(18) 0.0003(14) 0.0161(16) 0.0090(15)
C17 0.065(3) 0.080(3) 0.076(3) -0.001(2) 0.040(2) -0.017(2)
C18 0.086(3) 0.070(3) 0.112(4) 0.002(3) 0.058(3) -0.023(3)
C19 0.087(3) 0.040(2) 0.071(3) 0.0105(19) 0.031(2) 0.018(2)
C20 0.117(4) 0.041(2) 0.094(4) 0.020(2) 0.060(3) 0.016(2)
C21 0.046(2) 0.048(2) 0.0372(19) 0.0033(15) 0.0184(16) -0.0056(17)
C22 0.056(2) 0.051(2) 0.048(2) -0.0023(17) 0.0256(19) -0.0094(19)
C23 0.072(3) 0.056(2) 0.063(3) -0.005(2) 0.030(2) -0.023(2)
C24 0.063(3) 0.083(3) 0.073(3) -0.010(2) 0.035(2) -0.031(3)
C25 0.043(2) 0.084(3) 0.057(2) -0.009(2) 0.0247(19) -0.010(2)
C26 0.042(2) 0.060(2) 0.0353(19) -0.0042(16) 0.0157(16) -0.0046(17)
C27 0.041(2) 0.066(3) 0.039(2) 0.0011(17) 0.0176(17) 0.0067(18)
C28 0.059(2) 0.047(2) 0.056(2) 0.0036(18) 0.024(2) 0.0116(18)
C29 0.064(3) 0.051(2) 0.053(2) 0.0084(18) 0.020(2) 0.0106(19)
C30 0.073(3) 0.051(2) 0.041(2) 0.0043(17) 0.023(2) -0.014(2)
C31 0.058(2) 0.062(2) 0.040(2) 0.0033(17) 0.0232(18) -0.014(2)
C32 0.076(3) 0.098(4) 0.055(3) 0.008(2) 0.031(2) -0.029(3)
C33 0.081(4) 0.125(5) 0.067(3) 0.006(3) 0.042(3) -0.035(3)
C34 0.052(3) 0.142(5) 0.057(3) -0.011(3) 0.033(2) -0.021(3)
C35 0.051(2) 0.088(3) 0.042(2) -0.008(2) 0.0233(19) -0.014(2)
C36 0.042(2) 0.072(3) 0.0357(19) -0.0055(17) 0.0178(16) -0.0120(18)
C37 0.089(3) 0.043(2) 0.075(3) 0.001(2) 0.034(3) -0.012(2)
C38 0.118(4) 0.045(3) 0.133(5) 0.000(3) 0.071(4) 0.005(3)
C39 0.051(3) 0.128(5) 0.083(3) -0.026(3) 0.033(3) 0.007(3)
C40 0.080(4) 0.112(5) 0.123(5) -0.022(4) 0.041(3) 0.028(3)
C41 0.041(2) 0.048(2) 0.0386(19) 0.0026(15) 0.0196(16) -0.0011(16)
C42 0.050(2) 0.057(2) 0.048(2) 0.0000(18) 0.0243(18) -0.0001(18)
C43 0.051(2) 0.080(3) 0.071(3) 0.009(2) 0.037(2) -0.001(2)
C44 0.068(3) 0.077(3) 0.084(3) 0.007(2) 0.046(3) -0.017(2)
C45 0.073(3) 0.059(3) 0.070(3) 0.010(2) 0.040(2) -0.008(2)
C46 0.055(2) 0.047(2) 0.046(2) 0.0046(16) 0.0261(18) -0.0064(17)
C47 0.067(3) 0.0378(19) 0.051(2) 0.0083(16) 0.031(2) 0.0009(18)
C48 0.069(3) 0.040(2) 0.062(2) 0.0077(17) 0.032(2) 0.0138(18)
C49 0.055(2) 0.047(2) 0.063(2) -0.0050(18) 0.029(2) 0.0060(18)
C50 0.041(2) 0.051(2) 0.051(2) 0.0010(17) 0.0219(17) 0.0071(17)
C51 0.041(2) 0.051(2) 0.0408(19) -0.0036(16) 0.0165(16) -0.0072(16)
C52 0.041(2) 0.074(3) 0.066(3) -0.005(2) 0.026(2) -0.005(2)
C53 0.051(2) 0.084(3) 0.074(3) -0.012(2) 0.032(2) -0.023(2)
C54 0.064(3) 0.054(2) 0.067(3) -0.0120(19) 0.034(2) -0.026(2)
C55 0.053(2) 0.047(2) 0.043(2) -0.0110(16) 0.0245(18) -0.0114(17)
C56 0.0377(19) 0.0435(19) 0.0366(18) -0.0063(15) 0.0139(15) -0.0094(15)
C57 0.059(3) 0.081(3) 0.085(3) -0.005(2) 0.044(2) 0.015(2)
C58 0.097(4) 0.075(3) 0.137(5) -0.005(3) 0.072(4) 0.022(3)
C59 0.095(3) 0.037(2) 0.103(4) -0.016(2) 0.058(3) -0.014(2)
C60 0.122(4) 0.044(3) 0.158(5) -0.018(3) 0.089(4) -0.005(3)
C61 0.045(2) 0.063(2) 0.0363(19) 0.0013(17) 0.0170(16) -0.0050(18)
C62 0.051(2) 0.064(3) 0.043(2) -0.0025(18) 0.0195(18) -0.015(2)
C63 0.064(3) 0.079(3) 0.071(3) -0.003(2) 0.028(2) -0.023(2)
C64 0.054(3) 0.114(4) 0.083(3) -0.005(3) 0.030(3) -0.030(3)
C65 0.048(3) 0.108(4) 0.063(3) 0.002(3) 0.023(2) -0.002(3)
C66 0.038(2) 0.085(3) 0.041(2) -0.002(2) 0.0131(17) -0.005(2)
C67 0.043(2) 0.086(3) 0.053(2) 0.008(2) 0.0211(19) 0.014(2)
C68 0.071(3) 0.069(3) 0.073(3) 0.007(2) 0.032(2) 0.019(2)
C69 0.087(3) 0.056(3) 0.073(3) 0.019(2) 0.035(3) 0.020(2)
C70 0.091(3) 0.045(2) 0.055(3) 0.0107(18) 0.034(2) -0.007(2)
C71 0.071(3) 0.066(3) 0.044(2) 0.0034(19) 0.029(2) -0.015(2)
C72 0.096(4) 0.072(3) 0.067(3) 0.006(2) 0.044(3) -0.030(3)
C73 0.088(4) 0.104(4) 0.081(3) 0.000(3) 0.052(3) -0.039(3)
C74 0.066(3) 0.110(4) 0.069(3) -0.006(3) 0.042(2) -0.025(3)
C75 0.054(2) 0.082(3) 0.048(2) -0.006(2) 0.027(2) -0.012(2)
C76 0.056(2) 0.061(2) 0.0323(19) -0.0049(17) 0.0166(17) -0.0167(19)
C77 0.097(4) 0.047(2) 0.094(4) -0.019(2) 0.048(3) -0.025(2)
C78 0.136(5) 0.053(3) 0.124(4) -0.027(3) 0.086(4) -0.021(3)
C79 0.058(3) 0.115(4) 0.074(3) -0.018(3) 0.037(2) 0.002(3)
C80 0.090(4) 0.103(4) 0.121(5) -0.023(4) 0.061(4) 0.015(3)
Cl1 0.0580(6) 0.0502(6) 0.0921(8) 0.0139(5) 0.0422(6) 0.0023(4)
Cl2 0.0607(13) 0.0502(7) 0.105(3) -0.0074(10) 0.0476(16) -0.0017(7)
O21 0.110(4) 0.139(4) 0.100(3) 0.003(3) 0.053(3) 0.015(3)
O22 0.081(3) 0.088(3) 0.131(6) -0.009(4) 0.049(4) 0.015(2)
O23 0.107(3) 0.097(3) 0.138(5) 0.006(4) 0.082(4) -0.012(3)
O24 0.109(3) 0.061(2) 0.142(5) -0.028(3) 0.061(4) -0.006(2)
Cl2' 0.0607(13) 0.0502(7) 0.105(3) -0.0074(10) 0.0476(16) -0.0017(7)
O21' 0.110(4) 0.139(4) 0.100(3) 0.003(3) 0.053(3) 0.015(3)
O22' 0.081(3) 0.088(3) 0.131(6) -0.009(4) 0.049(4) 0.015(2)
O23' 0.107(3) 0.097(3) 0.138(5) 0.006(4) 0.082(4) -0.012(3)
O24' 0.109(3) 0.061(2) 0.142(5) -0.028(3) 0.061(4) -0.006(2)
Cu1 0.0416(2) 0.0337(2) 0.0501(3) 0.00464(18) 0.0230(2) 0.00324(18)
Cu2 0.0428(2) 0.0430(2) 0.0476(3) 0.00668(19) 0.0221(2) 0.00135(19)
Cu3 0.0414(2) 0.0347(2) 0.0507(3) -0.00185(18) 0.0231(2) -0.00034(18)
Cu4 0.0486(3) 0.0482(3) 0.0507(3) 0.0038(2) 0.0229(2) 0.0007(2)
N1 0.0524(18) 0.0326(15) 0.0489(17) 0.0000(12) 0.0265(15) -0.0009(13)
N2 0.0439(17) 0.0413(16) 0.0479(17) 0.0015(13) 0.0213(14) -0.0023(13)
N3 0.0457(18) 0.0467(17) 0.0434(17) 0.0064(13) 0.0195(14) 0.0072(14)
N4 0.0592(19) 0.0432(17) 0.0417(17) 0.0038(13) 0.0207(15) -0.0012(15)
N6 0.0473(18) 0.0428(17) 0.0506(18) -0.0012(13) 0.0227(15) 0.0044(14)
N5 0.0553(19) 0.0364(15) 0.0520(18) 0.0052(13) 0.0288(15) 0.0043(14)
N7 0.051(2) 0.063(2) 0.055(2) 0.0071(16) 0.0237(16) 0.0115(17)
N8 0.070(2) 0.0514(19) 0.0503(19) 0.0104(15) 0.0267(17) 0.0084(17)
O1 0.0435(13) 0.0375(12) 0.0542(14) 0.0047(11) 0.0261(12) 0.0061(11)
O2 0.0444(14) 0.0366(13) 0.0606(15) 0.0106(11) 0.0261(12) 0.0088(11)
O3 0.0490(15) 0.0580(17) 0.0827(19) 0.0080(14) 0.0381(14) -0.0035(13)
O4 0.0682(17) 0.0381(14) 0.0686(17) 0.0135(12) 0.0352(15) 0.0178(12)
O5 0.0503(15) 0.0435(14) 0.0713(17) 0.0112(12) 0.0351(13) 0.0030(11)
O6 0.0464(14) 0.0532(15) 0.0578(15) -0.0001(12) 0.0303(12) -0.0047(12)
O7 0.0778(19) 0.0401(14) 0.091(2) 0.0080(14) 0.0499(17) -0.0014(14)
O8 0.0475(17) 0.092(2) 0.084(2) -0.0103(17) 0.0368(16) 0.0012(15)
O9 0.0401(13) 0.0420(13) 0.0566(15) -0.0038(11) 0.0275(12) -0.0030(10)
O10 0.0445(14) 0.0360(12) 0.0677(16) -0.0069(11) 0.0304(13) -0.0037(11)
O11 0.0524(16) 0.0547(17) 0.089(2) -0.0038(14) 0.0419(15) 0.0049(13)
O12 0.0708(18) 0.0341(13) 0.0818(19) -0.0134(12) 0.0449(16) -0.0125(12)
O13 0.0458(15) 0.0528(15) 0.0688(17) -0.0050(12) 0.0300(13) -0.0085(12)
O14 0.0521(15) 0.0519(15) 0.0579(16) -0.0015(12) 0.0298(13) -0.0093(12)
O15 0.0683(18) 0.0486(15) 0.0778(19) -0.0051(13) 0.0397(16) -0.0118(13)
O16 0.0557(17) 0.077(2) 0.087(2) -0.0096(16) 0.0425(16) -0.0038(15)
O17 0.133(3) 0.099(3) 0.169(4) 0.014(3) 0.116(3) 0.022(2)
O18 0.092(2) 0.0538(19) 0.148(3) 0.031(2) 0.044(2) 0.0038(17)
O19 0.097(3) 0.111(3) 0.094(3) -0.004(2) 0.045(2) -0.016(2)
O20 0.067(2) 0.079(2) 0.131(3) 0.015(2) 0.036(2) -0.0192(17)
O1W 0.0570(15) 0.0457(14) 0.0626(16) 0.0038(12) 0.0334(13) 0.0064(12)
O2W 0.0664(17) 0.0619(17) 0.0678(17) 0.0115(13) 0.0409(15) 0.0030(13)
O3W 0.0553(15) 0.0503(15) 0.0658(17) -0.0004(12) 0.0364(14) 0.0050(12)
O4W 0.0655(17) 0.0594(17) 0.0659(17) 0.0068(13) 0.0385(14) -0.0028(13)

loop_
_atom_type_symbol
_atom_type_description
_atom_type_scat_dispersion_real
_atom_type_scat_dispersion_imag
_atom_type_scat_source
C C 0.0033 0.0016 'International Tables Vol C Tables 4.2.6.8 and 6.1.1.4'
H H 0.0000 0.0000 'International Tables Vol C Tables 4.2.6.8 and 6.1.1.4'
Cl Cl 0.1484 0.1585 'International Tables Vol C Tables 4.2.6.8 and 6.1.1.4'
Cu Cu 0.3201 1.2651 'International Tables Vol C Tables 4.2.6.8 and 6.1.1.4'
N N 0.0061 0.0033 'International Tables Vol C Tables 4.2.6.8 and 6.1.1.4'
O O 0.0106 0.0060 'International Tables Vol C Tables 4.2.6.8 and 6.1.1.4'

loop_
_geom_angle_atom_site_label_1
_geom_angle_atom_site_label_2
_geom_angle_atom_site_label_3
_geom_angle
O1 C1 C6 125.1(3)
O1 C1 C2 117.5(3)
C6 C1 C2 117.3(3)
O3 C2 C3 125.3(3)
O3 C2 C1 113.5(3)
C3 C2 C1 121.2(3)
C2 C3 C4 120.3(4)
C2 C3 H3 119.8
C4 C3 H3 119.8
C5 C4 C3 119.8(4)
C5 C4 H4 120.1
C3 C4 H4 120.1
C4 C5 C6 121.5(4)
C4 C5 H5 119.2
C6 C5 H5 119.2
C1 C6 C5 119.8(3)
C1 C6 C7 122.7(3)
C5 C6 C7 117.4(3)
N1 C7 C6 125.4(3)
N1 C7 H6 117.3
C6 C7 H6 117.3
N1 C8 C9 107.7(3)
N1 C8 H8A 110.2
C9 C8 H8A 110.2
N1 C8 H8B 110.2
C9 C8 H8B 110.2
H8A C8 H8B 108.5
N2 C9 C8 107.9(3)
N2 C9 H9A 110.1
C8 C9 H9A 110.1
N2 C9 H9B 110.1
C8 C9 H9B 110.1
H9A C9 H9B 108.4
N2 C10 C11 125.9(3)
N2 C10 H10 117.1
C11 C10 H10 117.1
C16 C11 C12 119.8(3)
C16 C11 C10 123.1(3)
C12 C11 C10 117.1(4)
C13 C12 C11 121.1(4)
C13 C12 H12 119.5
C11 C12 H12 119.5
C12 C13 C14 120.0(4)
C12 C13 H13 120.0
C14 C13 H13 120.0
C15 C14 C13 120.3(4)
C15 C14 H14 119.9
C13 C14 H14 119.9
C14 C15 O4 124.7(3)
C14 C15 C16 121.4(4)
O4 C15 C16 113.9(3)
O2 C16 C11 124.2(3)
O2 C16 C15 118.4(3)
C11 C16 C15 117.4(3)
O3 C17 C18 108.5(4)
O3 C17 H17A 110.0
C18 C17 H17A 110.0
O3 C17 H17B 110.0
C18 C17 H17B 110.0
H17A C17 H17B 108.4
C17 C18 H18A 109.5
C17 C18 H18B 109.5
H18A C18 H18B 109.5
C17 C18 H18C 109.5
H18A C18 H18C 109.5
H18B C18 H18C 109.5
O4 C19 C20 108.9(3)
O4 C19 H19A 109.9
C20 C19 H19A 109.9
O4 C19 H19B 109.9
C20 C19 H19B 109.9
H19A C19 H19B 108.3
C19 C20 H20B 109.5
C19 C20 H20A 109.5
H20B C20 H20A 109.5
C19 C20 H20C 109.5
H20B C20 H20C 109.5
H20A C20 H20C 109.5
O5 C21 C26 125.0(3)
O5 C21 C22 117.9(3)
C26 C21 C22 117.1(3)
O7 C22 C23 125.4(4)
O7 C22 C21 113.5(3)
C23 C22 C21 121.1(4)
C22 C23 C24 120.6(4)
C22 C23 H23 119.7
C24 C23 H23 119.7
C25 C24 C23 120.2(4)
C25 C24 H24 119.9
C23 C24 H24 119.9
C24 C25 C26 120.8(4)
C24 C25 H25 119.6
C26 C25 H25 119.6
C21 C26 C25 120.2(4)
C21 C26 C27 122.0(3)
C25 C26 C27 117.8(4)
N3 C27 C26 125.3(3)
N3 C27 H27 117.4
C26 C27 H27 117.4
N3 C28 C29 108.0(3)
N3 C28 H28A 110.1
C29 C28 H28A 110.1
N3 C28 H28B 110.1
C29 C28 H28B 110.1
H28A C28 H28B 108.4
N4 C29 C28 107.9(3)
N4 C29 H29A 110.1
C28 C29 H29A 110.1
N4 C29 H29B 110.1
C28 C29 H29B 110.1
H29A C29 H29B 108.4
N4 C30 C31 125.8(4)
N4 C30 H30 117.1
C31 C30 H30 117.1
C36 C31 C32 119.9(4)
C36 C31 C30 122.7(3)
C32 C31 C30 117.5(4)
C33 C32 C31 121.5(5)
C33 C32 H32 119.3
C31 C32 H32 119.3
C32 C33 C34 119.8(5)
C32 C33 H33 120.1
C34 C33 H33 120.1
C35 C34 C33 120.3(5)
C35 C34 H34 119.9
C33 C34 H34 119.9
O8 C35 C34 124.7(4)
O8 C35 C36 113.6(3)
C34 C35 C36 121.7(5)
O6 C36 C31 124.7(4)
O6 C36 C35 118.4(4)
C31 C36 C35 116.9(4)
O7 C37 C38 108.3(3)
O7 C37 H37A 110.0
C38 C37 H37A 110.0
O7 C37 H37B 110.0
C38 C37 H37B 110.0
H37A C37 H37B 108.4
C37 C38 H38A 109.5
C37 C38 H38B 109.5
H38A C38 H38B 109.5
C37 C38 H38C 109.5
H38A C38 H38C 109.5
H38B C38 H38C 109.5
O8 C39 C40 107.6(4)
O8 C39 H39A 110.2
C40 C39 H39A 110.2
O8 C39 H39B 110.2
C40 C39 H39B 110.2
H39A C39 H39B 108.5
C39 C40 H40A 109.5
C39 C40 H40B 109.5
H40A C40 H40B 109.5
C39 C40 H40C 109.5
H40A C40 H40C 109.5
H40B C40 H40C 109.5
O9 C41 C46 124.5(3)
O9 C41 C42 118.5(3)
C46 C41 C42 117.1(3)
O11 C42 C43 125.5(4)
O11 C42 C41 113.1(3)
C43 C42 C41 121.3(4)
C44 C43 C42 120.4(4)
C44 C43 H43 119.8
C42 C43 H43 119.8
C45 C44 C43 120.2(4)
C45 C44 H44 119.9
C43 C44 H44 119.9
C44 C45 C46 121.3(4)
C44 C45 H45 119.3
C46 C45 H45 119.3
C45 C46 C41 119.7(4)
C45 C46 C47 117.6(4)
C41 C46 C47 122.7(3)
N5 C47 C46 126.0(3)
N5 C47 H47 117.0
C46 C47 H47 117.0
N5 C48 C49 107.9(3)
N5 C48 H48A 110.1
C49 C48 H48A 110.1
N5 C48 H48B 110.1
C49 C48 H48B 110.1
H48A C48 H48B 108.4
N6 C49 C48 108.1(3)
N6 C49 H49A 110.1
C48 C49 H49A 110.1
N6 C49 H49B 110.1
C48 C49 H49B 110.1
H49A C49 H49B 108.4
N6 C50 C51 125.7(3)
N6 C50 H50 117.1
C51 C50 H50 117.1
C52 C51 C56 119.9(3)
C52 C51 C50 117.4(3)
C56 C51 C50 122.7(3)
C53 C52 C51 121.7(4)
C53 C52 H52 119.1
C51 C52 H52 119.1
C52 C53 C54 119.5(4)
C52 C53 H53 120.2
C54 C53 H53 120.2
C55 C54 C53 120.3(4)
C55 C54 H54 119.8
C53 C54 H54 119.8
O12 C55 C54 124.9(3)
O12 C55 C56 113.7(3)
C54 C55 C56 121.4(4)
O10 C56 C55 118.3(3)
O10 C56 C51 124.6(3)
C55 C56 C51 117.1(3)
O11 C57 C58 107.3(4)
O11 C57 H57A 110.3
C58 C57 H57A 110.3
O11 C57 H57B 110.3
C58 C57 H57B 110.3
H57A C57 H57B 108.5
C57 C58 H58A 109.5
C57 C58 H58B 109.5
H58A C58 H58B 109.5
C57 C58 H58C 109.5
H58A C58 H58C 109.5
H58B C58 H58C 109.5
O12 C59 C60 107.8(3)
O12 C59 H59A 110.2
C60 C59 H59A 110.2
O12 C59 H59B 110.2
C60 C59 H59B 110.2
H59A C59 H59B 108.5
C59 C60 H60A 109.5
C59 C60 H60B 109.5
H60A C60 H60B 109.5
C59 C60 H60C 109.5
H60A C60 H60C 109.5
H60B C60 H60C 109.5
O13 C61 C66 124.1(4)
O13 C61 C62 117.8(3)
C66 C61 C62 118.0(4)
O15 C62 C63 125.0(4)
O15 C62 C61 114.3(3)
C63 C62 C61 120.7(4)
C62 C63 C64 120.4(4)
C62 C63 H63 119.8
C64 C63 H63 119.8
C65 C64 C63 120.4(4)
C65 C64 H64 119.8
C63 C64 H64 119.8
C64 C65 C66 120.7(5)
C64 C65 H65 119.7
C66 C65 H65 119.7
C61 C66 C65 119.7(4)
C61 C66 C67 123.1(4)
C65 C66 C67 117.2(4)
N7 C67 C66 125.0(4)
N7 C67 H67 117.5
C66 C67 H67 117.5
N7 C68 C69 107.7(4)
N7 C68 H68A 110.2
C69 C68 H68A 110.2
N7 C68 H68B 110.2
C69 C68 H68B 110.2
H68A C68 H68B 108.5
N8 C69 C68 108.1(3)
N8 C69 H69A 110.1
C68 C69 H69A 110.1
N8 C69 H69B 110.1
C68 C69 H69B 110.1
H69A C69 H69B 108.4
N8 C70 C71 126.0(4)
N8 C70 H70 117.0
C71 C70 H70 117.0
C76 C71 C72 119.3(4)
C76 C71 C70 122.7(4)
C72 C71 C70 118.0(4)
C73 C72 C71 121.7(5)
C73 C72 H72 119.1
C71 C72 H72 119.1
C72 C73 C74 120.3(4)
C72 C73 H73 119.8
C74 C73 H73 119.8
C75 C74 C73 119.5(5)
C75 C74 H74 120.2
C73 C74 H74 120.2
O16 C75 C74 124.8(4)
O16 C75 C76 113.4(3)
C74 C75 C76 121.8(4)
O14 C76 C71 124.5(4)
O14 C76 C75 118.2(4)
C71 C76 C75 117.3(4)
O15 C77 C78 108.2(3)
O15 C77 H77A 110.1
C78 C77 H77A 110.1
O15 C77 H77B 110.1
C78 C77 H77B 110.1
H77A C77 H77B 108.4
C77 C78 H78A 109.5
C77 C78 H78B 109.5
H78A C78 H78B 109.5
C77 C78 H78C 109.5
H78A C78 H78C 109.5
H78B C78 H78C 109.5
O16 C79 C80 108.2(4)
O16 C79 H79A 110.1
C80 C79 H79A 110.1
O16 C79 H79B 110.1
C80 C79 H79B 110.1
H79A C79 H79B 108.4
C79 C80 H80A 109.5
C79 C80 H80B 109.5
H80A C80 H80B 109.5
C79 C80 H80C 109.5
H80A C80 H80C 109.5
H80B C80 H80C 109.5
O18 Cl1 O20 111.9(2)
O18 Cl1 O17 111.3(2)
O20 Cl1 O17 112.6(2)
O18 Cl1 O19 108.9(2)
O20 Cl1 O19 106.6(2)
O17 Cl1 O19 105.0(2)
O24 Cl2 O22 111.2(5)
O24 Cl2 O23 111.0(6)
O22 Cl2 O23 113.2(5)
O24 Cl2 O21 110.2(5)
O22 Cl2 O21 105.5(6)
O23 Cl2 O21 105.4(5)
O24' Cl2' O22' 111.6(12)
O24' Cl2' O23' 109.2(12)
O22' Cl2' O23' 112.9(12)
O24' Cl2' O21' 111.0(12)
O22' Cl2' O21' 105.7(13)
O23' Cl2' O21' 106.3(12)
O1 Cu1 N2 176.44(11)
O1 Cu1 O2 91.10(9)
N2 Cu1 O2 92.44(11)
O1 Cu1 N1 92.48(11)
N2 Cu1 N1 84.00(12)
O2 Cu1 N1 175.41(11)
O6 Cu2 O5 90.46(10)
O6 Cu2 N3 176.95(12)
O5 Cu2 N3 92.06(11)
O6 Cu2 N4 92.95(12)
O5 Cu2 N4 173.75(12)
N3 Cu2 N4 84.69(13)
O9 Cu3 O10 91.20(9)
O9 Cu3 N6 176.65(11)
O10 Cu3 N6 92.14(11)
O9 Cu3 N5 92.49(11)
O10 Cu3 N5 174.83(11)
N6 Cu3 N5 84.17(12)
O14 Cu4 N7 177.01(13)
O14 Cu4 O13 90.75(10)
N7 Cu4 O13 92.21(13)
O14 Cu4 N8 92.91(13)
N7 Cu4 N8 84.19(15)
O13 Cu4 N8 172.94(12)
C7 N1 C8 120.2(3)
C7 N1 Cu1 126.5(2)
C8 N1 Cu1 113.3(2)
C10 N2 C9 120.3(3)
C10 N2 Cu1 126.7(3)
C9 N2 Cu1 112.9(2)
C27 N3 C28 120.7(3)
C27 N3 Cu2 127.7(3)
C28 N3 Cu2 111.6(2)
C30 N4 C29 121.0(3)
C30 N4 Cu2 126.2(3)
C29 N4 Cu2 112.8(2)
C50 N6 C49 120.4(3)
C50 N6 Cu3 126.9(2)
C49 N6 Cu3 112.6(2)
C47 N5 C48 120.3(3)
C47 N5 Cu3 126.4(2)
C48 N5 Cu3 113.3(2)
C67 N7 C68 120.4(4)
C67 N7 Cu4 127.5(3)
C68 N7 Cu4 112.1(3)
C70 N8 C69 120.7(4)
C70 N8 Cu4 126.3(3)
C69 N8 Cu4 112.9(3)
C1 O1 Cu1 126.8(2)
C16 O2 Cu1 125.7(2)
C2 O3 C17 118.9(3)
C15 O4 C19 118.0(3)
C21 O5 Cu2 126.9(2)
C36 O6 Cu2 127.5(2)
C22 O7 C37 118.7(3)
C35 O8 C39 118.5(4)
C41 O9 Cu3 127.1(2)
C56 O10 Cu3 126.3(2)
C42 O11 C57 118.5(3)
C55 O12 C59 117.7(3)
C61 O13 Cu4 126.5(2)
C76 O14 Cu4 127.3(2)
C62 O15 C77 118.5(3)
C75 O16 C79 118.4(3)
H1WB O1W H1WC 94.7
H1WB O1W H1WA 109.4
H1WC O1W H1WA 106.9
H1WC O2W H2WB 89.1
H1WC O2W H2WA 108.9
H2WB O2W H2WA 110.6
H3WB O3W H3WA 114.9
H3WB O3W H3WC 106.7
H3WA O3W H3WC 108.2
H3WC O4W H4WA 110.9
H3WC O4W H4WB 105.0
H4WA O4W H4WB 94.7

loop_
_geom_bond_atom_site_label_1
_geom_bond_atom_site_label_2
_geom_bond_distance
C1 O1 1.314(4)
C1 C6 1.403(5)
C1 C2 1.420(5)
C2 O3 1.362(4)
C2 C3 1.382(5)
C3 C4 1.391(5)
C3 H3 0.9300
C4 C5 1.349(5)
C4 H4 0.9300
C5 C6 1.417(5)
C5 H5 0.9300
C6 C7 1.431(5)
C7 N1 1.280(4)
C7 H6 0.9300
C8 N1 1.468(4)
C8 C9 1.512(5)
C8 H8A 0.9700
C8 H8B 0.9700
C9 N2 1.469(4)
C9 H9A 0.9700
C9 H9B 0.9700
C10 N2 1.273(4)
C10 C11 1.430(5)
C10 H10 0.9300
C11 C16 1.409(5)
C11 C12 1.410(5)
C12 C13 1.356(5)
C12 H12 0.9300
C13 C14 1.389(6)
C13 H13 0.9300
C14 C15 1.374(5)
C14 H14 0.9300
C15 O4 1.381(4)
C15 C16 1.412(4)
C16 O2 1.331(4)
C17 O3 1.415(4)
C17 C18 1.477(6)
C17 H17A 0.9700
C17 H17B 0.9700
C18 H18A 0.9600
C18 H18B 0.9600
C18 H18C 0.9600
C19 O4 1.416(4)
C19 C20 1.485(6)
C19 H19A 0.9700
C19 H19B 0.9700
C20 H20B 0.9600
C20 H20A 0.9600
C20 H20C 0.9600
C21 O5 1.317(4)
C21 C26 1.406(5)
C21 C22 1.419(5)
C22 O7 1.369(4)
C22 C23 1.372(5)
C23 C24 1.382(6)
C23 H23 0.9300
C24 C25 1.352(6)
C24 H24 0.9300
C25 C26 1.409(5)
C25 H25 0.9300
C26 C27 1.450(5)
C27 N3 1.269(4)
C27 H27 0.9300
C28 N3 1.472(4)
C28 C29 1.505(5)
C28 H28A 0.9700
C28 H28B 0.9700
C29 N4 1.468(5)
C29 H29A 0.9700
C29 H29B 0.9700
C30 N4 1.282(5)
C30 C31 1.430(5)
C30 H30 0.9300
C31 C36 1.406(5)
C31 C32 1.418(5)
C32 C33 1.350(7)
C32 H32 0.9300
C33 C34 1.384(7)
C33 H33 0.9300
C34 C35 1.382(6)
C34 H34 0.9300
C35 O8 1.375(5)
C35 C36 1.415(5)
C36 O6 1.308(4)
C37 O7 1.418(4)
C37 C38 1.499(6)
C37 H37A 0.9700
C37 H37B 0.9700
C38 H38A 0.9600
C38 H38B 0.9600
C38 H38C 0.9600
C39 O8 1.417(5)
C39 C40 1.491(7)
C39 H39A 0.9700
C39 H39B 0.9700
C40 H40A 0.9600
C40 H40B 0.9600
C40 H40C 0.9600
C41 O9 1.317(4)
C41 C46 1.412(5)
C41 C42 1.422(5)
C42 O11 1.365(4)
C42 C43 1.381(5)
C43 C44 1.379(6)
C43 H43 0.9300
C44 C45 1.355(6)
C44 H44 0.9300
C45 C46 1.412(5)
C45 H45 0.9300
C46 C47 1.423(5)
C47 N5 1.281(4)
C47 H47 0.9300
C48 N5 1.474(4)
C48 C49 1.510(5)
C48 H48A 0.9700
C48 H48B 0.9700
C49 N6 1.462(4)
C49 H49A 0.9700
C49 H49B 0.9700
C50 N6 1.276(4)
C50 C51 1.427(5)
C50 H50 0.9300
C51 C52 1.402(5)
C51 C56 1.414(5)
C52 C53 1.350(5)
C52 H52 0.9300
C53 C54 1.395(6)
C53 H53 0.9300
C54 C55 1.377(5)
C54 H54 0.9300
C55 O12 1.376(4)
C55 C56 1.412(4)
C56 O10 1.325(4)
C57 O11 1.419(4)
C57 C58 1.481(6)
C57 H57A 0.9700
C57 H57B 0.9700
C58 H58A 0.9600
C58 H58B 0.9600
C58 H58C 0.9600
C59 O12 1.416(4)
C59 C60 1.496(6)
C59 H59A 0.9700
C59 H59B 0.9700
C60 H60A 0.9600
C60 H60B 0.9600
C60 H60C 0.9600
C61 O13 1.324(4)
C61 C66 1.409(5)
C61 C62 1.416(5)
C62 O15 1.365(5)
C62 C63 1.377(5)
C63 C64 1.389(6)
C63 H63 0.9300
C64 C65 1.358(6)
C64 H64 0.9300
C65 C66 1.412(5)
C65 H65 0.9300
C66 C67 1.446(6)
C67 N7 1.272(5)
C67 H67 0.9300
C68 N7 1.475(5)
C68 C69 1.497(6)
C68 H68A 0.9700
C68 H68B 0.9700
C69 N8 1.469(5)
C69 H69A 0.9700
C69 H69B 0.9700
C70 N8 1.278(5)
C70 C71 1.429(6)
C70 H70 0.9300
C71 C76 1.406(5)
C71 C72 1.427(5)
C72 C73 1.335(6)
C72 H72 0.9300
C73 C74 1.402(7)
C73 H73 0.9300
C74 C75 1.380(5)
C74 H74 0.9300
C75 O16 1.366(5)
C75 C76 1.420(5)
C76 O14 1.323(4)
C77 O15 1.419(4)
C77 C78 1.493(6)
C77 H77A 0.9700
C77 H77B 0.9700
C78 H78A 0.9600
C78 H78B 0.9600
C78 H78C 0.9600
C79 O16 1.420(5)
C79 C80 1.496(7)
C79 H79A 0.9700
C79 H79B 0.9700
C80 H80A 0.9600
C80 H80B 0.9600
C80 H80C 0.9600
Cl1 O18 1.403(3)
Cl1 O20 1.407(3)
Cl1 O17 1.412(3)
Cl1 O19 1.454(4)
Cl2 O24 1.400(6)
Cl2 O22 1.418(5)
Cl2 O23 1.421(6)
Cl2 O21 1.448(11)
Cl2' O24' 1.396(9)
Cl2' O22' 1.413(9)
Cl2' O23' 1.418(9)
Cl2' O21' 1.431(17)
Cu1 O1 1.914(2)
Cu1 N2 1.931(3)
Cu1 O2 1.941(2)
Cu1 N1 1.947(3)
Cu2 O6 1.902(2)
Cu2 O5 1.924(2)
Cu2 N3 1.930(3)
Cu2 N4 1.938(3)
Cu3 O9 1.920(2)
Cu3 O10 1.931(2)
Cu3 N6 1.937(3)
Cu3 N5 1.940(3)
Cu4 O14 1.903(2)
Cu4 N7 1.933(3)
Cu4 O13 1.934(2)
Cu4 N8 1.941(3)
O1W H1WB 0.8021
O1W H1WC 1.1327
O1W H1WA 0.7957
O2W H1WC 1.3514
O2W H2WB 0.7990
O2W H2WA 0.8051
O3W H3WB 0.7921
O3W H3WA 0.8007
O3W H3WC 1.0189
O4W H3WC 1.4455
O4W H4WA 0.8011
O4W H4WB 0.7992
